data_8102864
loop_
_publ_author_name
'Xiao-Ling Li'
'Guang-Zhen Liu'

_publ_section_title
;
 Crystal structure of bis(hydrogen
 2,3-quinolinedicarboxylato)copper(II), Cu(C11H6NO4)2
;
_journal_issue 4
_journal_name_full 'Zeitschrift f\"ur Kristallographie - New Crystal Structures'
_journal_page_first 761
_journal_volume 225
_journal_year 2010
_chemical_formula_sum 'C22 H12 Cu N2 O8'
_chemical_formula_weight 495.88
_chemical_name_systematic
;
[Cu(C11H6NO4)2]
;
_space_group_IT_number 14
_symmetry_cell_setting monoclinic
_symmetry_space_group_name_Hall '-P 2yn'
_symmetry_space_group_name_H-M 'P 1 21/n 1'
_atom_sites_solution_hydrogens geom
_atom_sites_solution_primary direct
_atom_sites_solution_secondary difmap
_audit_creation_method SHELXL-97
_cell_angle_alpha 90.00
_cell_angle_beta 115.8900(10)
_cell_angle_gamma 90.00
_cell_formula_units_Z 2
_cell_length_a 12.6992(14)
_cell_length_b 5.8010(7)
_cell_length_c 13.5977(15)
_cell_measurement_reflns_used 4200
_cell_measurement_temperature 296(2)
_cell_measurement_theta_max 28.10
_cell_measurement_theta_min 2.92
_cell_volume 901.18(18)
_computing_cell_refinement 'Bruker SMART'
_computing_data_collection 'Bruker SMART'
_computing_data_reduction 'Bruker SAINT'
_computing_molecular_graphics 'Bruker SHELXTL'
_computing_publication_material 'Bruker SHELXTL'
_computing_structure_refinement 'SHELXL-97 (Sheldrick, 1997)'
_computing_structure_solution 'SHELXS-97 (Sheldrick, 1990)'
_diffrn_ambient_temperature 296(2)
_diffrn_measured_fraction_theta_full 0.999
_diffrn_measured_fraction_theta_max 0.999
_diffrn_measurement_device_type 'CCD area detector'
_diffrn_measurement_method 'phi and omega scans'
_diffrn_radiation_monochromator graphite
_diffrn_radiation_source 'fine-focus sealed tube'
_diffrn_radiation_type MoK\a
_diffrn_radiation_wavelength 0.71073
_diffrn_reflns_av_R_equivalents 0.0144
_diffrn_reflns_av_sigmaI/netI 0.0127
_diffrn_reflns_limit_h_max 15
_diffrn_reflns_limit_h_min -15
_diffrn_reflns_limit_k_max 6
_diffrn_reflns_limit_k_min -7
_diffrn_reflns_limit_l_max 16
_diffrn_reflns_limit_l_min -16
_diffrn_reflns_number 6488
_diffrn_reflns_theta_full 25.50
_diffrn_reflns_theta_max 25.50
_diffrn_reflns_theta_min 2.92
_diffrn_standards_decay_% 0
_diffrn_standards_interval_count 0
_diffrn_standards_interval_time 0
_diffrn_standards_number 0
_exptl_absorpt_coefficient_mu 1.274
_exptl_absorpt_correction_T_max 0.8031
_exptl_absorpt_correction_T_min 0.6713
_exptl_absorpt_correction_type multi-scan
_exptl_absorpt_process_details sadabs
_exptl_crystal_colour blue
_exptl_crystal_density_diffrn 1.827
_exptl_crystal_density_method 'not measured'
_exptl_crystal_description block
_exptl_crystal_F_000 502
_exptl_crystal_size_max 0.34
_exptl_crystal_size_mid 0.21
_exptl_crystal_size_min 0.18
_refine_diff_density_max 0.312
_refine_diff_density_min -0.346
_refine_diff_density_rms 0.054
_refine_ls_extinction_method none
_refine_ls_goodness_of_fit_ref 1.080
_refine_ls_hydrogen_treatment constr
_refine_ls_matrix_type full
_refine_ls_number_parameters 152
_refine_ls_number_reflns 1668
_refine_ls_number_restraints 0
_refine_ls_restrained_S_all 1.080
_refine_ls_R_factor_all 0.0265
_refine_ls_R_factor_gt 0.0244
_refine_ls_shift/su_max 0.000
_refine_ls_shift/su_mean 0.000
_refine_ls_structure_factor_coef Fsqd
_refine_ls_weighting_details 'calc w=1/[\s^2^(Fo^2^)+(0.0370P)^2^+0.7173P] where P=(Fo^2^+2Fc^2^)/3'
_refine_ls_weighting_scheme calc
_refine_ls_wR_factor_gt 0.0709
_refine_ls_wR_factor_ref 0.0724
_reflns_number_gt 1542
_reflns_number_total 1668
_reflns_threshold_expression >2sigma(I)
_cod_data_source_file 1267-3212.cff
_cod_data_source_block b
_cod_depositor_comments
;
The following automatic conversions were performed:
'_symmetry_cell_setting' value 'Monoclinic' changed to 'monoclinic'
according to '/home/saulius/struct/CIF-dictionaries/cif_core.dic'
dictionary named 'cif_core.dic' version 2.4.1 from 2010-06-29.

Automatic conversion script
Id: cif_fix_enum 1555 2011-01-17 13:19:09Z saulius 
;
_cod_original_sg_symbol_H-M P2(1)/n
_cod_database_code 8102864

loop_
_symmetry_equiv_pos_as_xyz
'x, y, z'
'-x+1/2, y+1/2, -z+1/2'
'-x, -y, -z'
'x-1/2, -y-1/2, z-1/2'

loop_
_atom_site_label
_atom_site_type_symbol
_atom_site_fract_x
_atom_site_fract_y
_atom_site_fract_z
_atom_site_U_iso_or_equiv
_atom_site_adp_type
_atom_site_occupancy
_atom_site_symmetry_multiplicity
_atom_site_calc_flag
_atom_site_refinement_flags
_atom_site_disorder_assembly
_atom_site_disorder_group
Cu1 Cu 0.0000 1.0000 0.0000 0.02278(13) Uani 1 2 d S . .
O1 O 0.08521(12) 1.2741(2) 0.06280(10) 0.0269(3) Uani 1 1 d . . .
O2 O 0.16721(13) 1.4838(2) 0.21399(11) 0.0258(3) Uani 1 1 d . . .
O3 O 0.31580(11) 1.2771(2) 0.42064(11) 0.0258(3) Uani 1 1 d . . .
H3 H 0.3145 1.1807 0.3760 0.039 Uiso 1 1 calc R . .
O4 O 0.18895(13) 1.4356(3) 0.47155(12) 0.0349(4) Uani 1 1 d . . .
N1 N 0.00494(13) 0.9709(3) 0.15798(13) 0.0192(3) Uani 1 1 d . . .
C1 C 0.07883(15) 1.1285(3) 0.22264(14) 0.0185(4) Uani 1 1 d . . .
C2 C 0.11626(15) 1.1391(3) 0.33710(14) 0.0205(4) Uani 1 1 d . . .
C3 C 0.06852(18) 0.9838(3) 0.38207(16) 0.0246(4) Uani 1 1 d . . .
H3A H 0.0908 0.9869 0.4569 0.030 Uiso 1 1 calc R . .
C4 C -0.01372(16) 0.8197(3) 0.31661(15) 0.0222(4) Uani 1 1 d . . .
C5 C -0.06600(17) 0.6585(4) 0.36023(16) 0.0269(4) Uani 1 1 d . . .
H5 H -0.0485 0.6641 0.4341 0.032 Uiso 1 1 calc R . .
C6 C -0.14143(19) 0.4960(3) 0.29536(18) 0.0296(5) Uani 1 1 d . . .
H6 H -0.1756 0.3917 0.3247 0.035 Uiso 1 1 calc R . .
C7 C -0.16762(19) 0.4860(4) 0.18358(19) 0.0306(5) Uani 1 1 d . . .
H7 H -0.2175 0.3714 0.1402 0.037 Uiso 1 1 calc R . .
C8 C -0.12135(18) 0.6414(4) 0.13720(16) 0.0278(4) Uani 1 1 d . . .
H8 H -0.1415 0.6340 0.0628 0.033 Uiso 1 1 calc R . .
C9 C -0.04294(15) 0.8129(3) 0.20270(15) 0.0201(4) Uani 1 1 d . . .
C10 C 0.11494(15) 1.3093(3) 0.16333(15) 0.0199(4) Uani 1 1 d . . .
C11 C 0.20851(16) 1.3036(3) 0.41312(14) 0.0217(4) Uani 1 1 d . . .

loop_
_atom_site_aniso_label
_atom_site_aniso_U_11
_atom_site_aniso_U_22
_atom_site_aniso_U_33
_atom_site_aniso_U_23
_atom_site_aniso_U_13
_atom_site_aniso_U_12
Cu1 0.0291(2) 0.0222(2) 0.01572(19) -0.00001(12) 0.00856(15) -0.00629(13)
O1 0.0368(8) 0.0259(7) 0.0178(6) 0.0001(5) 0.0117(6) -0.0086(6)
O2 0.0307(8) 0.0238(8) 0.0216(7) -0.0016(5) 0.0103(6) -0.0081(6)
O3 0.0215(7) 0.0263(8) 0.0263(7) -0.0076(6) 0.0074(6) -0.0013(6)
O4 0.0352(8) 0.0409(9) 0.0314(8) -0.0138(7) 0.0171(7) -0.0029(7)
N1 0.0186(8) 0.0210(8) 0.0176(8) 0.0016(6) 0.0075(6) -0.0008(6)
C1 0.0173(8) 0.0197(9) 0.0184(8) 0.0014(7) 0.0076(7) 0.0013(7)
C2 0.0197(9) 0.0217(10) 0.0200(9) 0.0000(7) 0.0086(7) 0.0004(7)
C3 0.0278(10) 0.0293(11) 0.0176(9) 0.0004(7) 0.0107(8) -0.0005(8)
C4 0.0219(9) 0.0241(10) 0.0216(9) 0.0033(8) 0.0106(7) 0.0018(8)
C5 0.0308(10) 0.0308(11) 0.0234(9) 0.0048(8) 0.0157(8) 0.0002(9)
C6 0.0308(11) 0.0289(11) 0.0343(12) 0.0060(8) 0.0191(10) -0.0047(8)
C7 0.0300(11) 0.0304(12) 0.0324(11) -0.0034(8) 0.0145(9) -0.0106(8)
C8 0.0301(10) 0.0313(11) 0.0237(10) -0.0032(8) 0.0133(8) -0.0080(9)
C9 0.0188(9) 0.0214(9) 0.0217(9) 0.0030(7) 0.0103(7) 0.0011(7)
C10 0.0172(8) 0.0213(9) 0.0205(9) 0.0033(7) 0.0075(7) 0.0008(7)
C11 0.0235(9) 0.0225(10) 0.0175(8) 0.0010(7) 0.0076(7) -0.0001(8)

loop_
_atom_type_symbol
_atom_type_description
_atom_type_scat_dispersion_real
_atom_type_scat_dispersion_imag
_atom_type_scat_source
C C 0.0033 0.0016 'International Tables Vol C Tables 4.2.6.8 and 6.1.1.4'
H H 0.0000 0.0000 'International Tables Vol C Tables 4.2.6.8 and 6.1.1.4'
N N 0.0061 0.0033 'International Tables Vol C Tables 4.2.6.8 and 6.1.1.4'
O O 0.0106 0.0060 'International Tables Vol C Tables 4.2.6.8 and 6.1.1.4'
Cu Cu 0.3201 1.2651 'International Tables Vol C Tables 4.2.6.8 and 6.1.1.4'

loop_
_geom_angle_atom_site_label_1
_geom_angle_atom_site_label_2
_geom_angle_atom_site_label_3
_geom_angle
_geom_angle_site_symmetry_1
_geom_angle_site_symmetry_3
_geom_angle_publ_flag
O1 Cu1 O1 180.0 3_575 . ?
O1 Cu1 N1 98.45(6) 3_575 . ?
O1 Cu1 N1 81.55(6) . . ?
O1 Cu1 N1 81.55(6) 3_575 3_575 ?
O1 Cu1 N1 98.45(6) . 3_575 ?
N1 Cu1 N1 180.00(8) . 3_575 ?
C10 O1 Cu1 117.54(12) . . ?
C11 O3 H3 109.5 . . ?
C1 N1 C9 119.01(15) . . ?
C1 N1 Cu1 108.30(11) . . ?
C9 N1 Cu1 132.34(12) . . ?
N1 C1 C2 123.88(16) . . ?
N1 C1 C10 114.54(15) . . ?
C2 C1 C10 121.47(16) . . ?
C3 C2 C1 117.42(17) . . ?
C3 C2 C11 118.09(16) . . ?
C1 C2 C11 124.44(16) . . ?
C2 C3 C4 120.91(17) . . ?
C2 C3 H3A 119.5 . . ?
C4 C3 H3A 119.5 . . ?
C3 C4 C5 122.38(17) . . ?
C3 C4 C9 118.38(17) . . ?
C5 C4 C9 119.23(18) . . ?
C6 C5 C4 120.80(18) . . ?
C6 C5 H5 119.6 . . ?
C4 C5 H5 119.6 . . ?
C5 C6 C7 119.77(18) . . ?
C5 C6 H6 120.1 . . ?
C7 C6 H6 120.1 . . ?
C8 C7 C6 121.53(19) . . ?
C8 C7 H7 119.2 . . ?
C6 C7 H7 119.2 . . ?
C7 C8 C9 119.88(18) . . ?
C7 C8 H8 120.1 . . ?
C9 C8 H8 120.1 . . ?
N1 C9 C8 120.96(16) . . ?
N1 C9 C4 120.28(17) . . ?
C8 C9 C4 118.76(17) . . ?
O2 C10 O1 124.47(17) . . ?
O2 C10 C1 118.90(16) . . ?
O1 C10 C1 116.58(16) . . ?
O4 C11 O3 121.47(18) . . ?
O4 C11 C2 121.99(17) . . ?
O3 C11 C2 116.15(16) . . ?

loop_
_geom_bond_atom_site_label_1
_geom_bond_atom_site_label_2
_geom_bond_distance
_geom_bond_site_symmetry_2
_geom_bond_publ_flag
Cu1 O1 1.9031(14) 3_575 ?
Cu1 O1 1.9031(14) . ?
Cu1 N1 2.1282(15) . ?
Cu1 N1 2.1282(15) 3_575 ?
O1 C10 1.266(2) . ?
O2 C10 1.241(2) . ?
O3 C11 1.330(2) . ?
O3 H3 0.8200 . ?
O4 C11 1.205(2) . ?
N1 C1 1.330(2) . ?
N1 C9 1.379(2) . ?
C1 C2 1.416(2) . ?
C1 C10 1.511(2) . ?
C2 C3 1.370(3) . ?
C2 C11 1.515(3) . ?
C3 C4 1.406(3) . ?
C3 H3A 0.9300 . ?
C4 C5 1.418(3) . ?
C4 C9 1.427(3) . ?
C5 C6 1.359(3) . ?
C5 H5 0.9300 . ?
C6 C7 1.408(3) . ?
C6 H6 0.9300 . ?
C7 C8 1.370(3) . ?
C7 H7 0.9300 . ?
C8 C9 1.414(3) . ?
C8 H8 0.9300 . ?

loop_
_geom_hbond_atom_site_label_D
_geom_hbond_atom_site_label_H
_geom_hbond_atom_site_label_A
_geom_hbond_distance_DH
_geom_hbond_distance_HA
_geom_hbond_distance_DA
_geom_hbond_angle_DHA
_geom_hbond_site_symmetry_A
O3 H3 O2 0.82 1.76 2.5762(19) 171.9 2_545
O3 H3 O1 0.82 2.64 3.146(2) 121.7 2_545

loop_
_geom_torsion_atom_site_label_1
_geom_torsion_atom_site_label_2
_geom_torsion_atom_site_label_3
_geom_torsion_atom_site_label_4
_geom_torsion
_geom_torsion_site_symmetry_1
_geom_torsion_site_symmetry_2
_geom_torsion_site_symmetry_3
_geom_torsion_site_symmetry_4
_geom_torsion_publ_flag
O1 Cu1 O1 C10 -115(100) 3_575 . . . ?
N1 Cu1 O1 C10 5.67(14) . . . . ?
N1 Cu1 O1 C10 -174.33(14) 3_575 . . . ?
O1 Cu1 N1 C1 169.60(12) 3_575 . . . ?
O1 Cu1 N1 C1 -10.40(12) . . . . ?
N1 Cu1 N1 C1 50.9(8) 3_575 . . . ?
O1 Cu1 N1 C9 -3.23(17) 3_575 . . . ?
O1 Cu1 N1 C9 176.77(17) . . . . ?
N1 Cu1 N1 C9 -121.9(8) 3_575 . . . ?
C9 N1 C1 C2 2.9(3) . . . . ?
Cu1 N1 C1 C2 -171.02(14) . . . . ?
C9 N1 C1 C10 -173.21(15) . . . . ?
Cu1 N1 C1 C10 12.85(18) . . . . ?
N1 C1 C2 C3 -3.3(3) . . . . ?
C10 C1 C2 C3 172.56(17) . . . . ?
N1 C1 C2 C11 174.20(17) . . . . ?
C10 C1 C2 C11 -9.9(3) . . . . ?
C1 C2 C3 C4 0.5(3) . . . . ?
C11 C2 C3 C4 -177.18(17) . . . . ?
C2 C3 C4 C5 -179.15(19) . . . . ?
C2 C3 C4 C9 2.4(3) . . . . ?
C3 C4 C5 C6 -177.19(19) . . . . ?
C9 C4 C5 C6 1.3(3) . . . . ?
C4 C5 C6 C7 0.4(3) . . . . ?
C5 C6 C7 C8 -1.9(3) . . . . ?
C6 C7 C8 C9 1.7(3) . . . . ?
C1 N1 C9 C8 -179.63(17) . . . . ?
Cu1 N1 C9 C8 -7.4(3) . . . . ?
C1 N1 C9 C4 0.2(3) . . . . ?
Cu1 N1 C9 C4 172.44(13) . . . . ?
C7 C8 C9 N1 179.88(19) . . . . ?
C7 C8 C9 C4 0.0(3) . . . . ?
C3 C4 C9 N1 -2.8(3) . . . . ?
C5 C4 C9 N1 178.67(17) . . . . ?
C3 C4 C9 C8 177.04(18) . . . . ?
C5 C4 C9 C8 -1.5(3) . . . . ?
Cu1 O1 C10 O2 -177.52(14) . . . . ?
Cu1 O1 C10 C1 -0.2(2) . . . . ?
N1 C1 C10 O2 167.94(16) . . . . ?
C2 C1 C10 O2 -8.3(3) . . . . ?
N1 C1 C10 O1 -9.6(2) . . . . ?
C2 C1 C10 O1 174.19(17) . . . . ?
C3 C2 C11 O4 -59.0(3) . . . . ?
C1 C2 C11 O4 123.5(2) . . . . ?
C3 C2 C11 O3 113.9(2) . . . . ?
C1 C2 C11 O3 -63.6(2) . . . . ?
